data_7039514
loop_
_publ_author_name
'Zhao, Minggang'
'Wang, Lixia'
'Li, Pangpang'
'Ma, Jianping'
'Zheng, Wenjun'

_publ_section_title
;
 1,2,4-Diazaphospholide complexes of lanthanum(iii), cerium(iii),
 neodymium(iii), praseodymium(iii), and samarium(iii): synthesis, X-ray
 structural characterization, and magnetic susceptibility studies.
;
_journal_issue 27
_journal_name_full 'Dalton transactions (Cambridge, England : 2003)'
_journal_page_first 11172
_journal_page_last 11181
_journal_paper_doi 10.1039/c6dt00696e
_journal_volume 45
_journal_year 2016
_chemical_formula_sum 'C56 H104 Cl2 N8 O4 P4 Pr2'
_chemical_formula_weight 1430.07
_chemical_name_systematic
; 
 ? 
;
_space_group_IT_number 2
_symmetry_cell_setting triclinic
_symmetry_space_group_name_Hall '-P 1'
_symmetry_space_group_name_H-M 'P -1'
_atom_sites_solution_hydrogens geom
_atom_sites_solution_primary direct
_atom_sites_solution_secondary difmap
_audit_creation_method SHELXL-97
_audit_update_record
;
2016-04-22 deposited with the CCDC.
2016-05-27 downloaded from the CCDC.
;
_cell_angle_alpha 105.787(7)
_cell_angle_beta 104.523(7)
_cell_angle_gamma 108.687(8)
_cell_formula_units_Z 1
_cell_length_a 10.8923(10)
_cell_length_b 12.7350(12)
_cell_length_c 14.5804(9)
_cell_measurement_reflns_used 2780
_cell_measurement_temperature 110(14)
_cell_measurement_theta_max 27.8470
_cell_measurement_theta_min 3.3770
_cell_volume 1712.2(3)
_computing_cell_refinement
;
CrysAlisPro, Agilent Technologies,
Version 1.171.37.34k (release 13-08-2014 CrysAlis171 .NET)
(compiled Aug 13 2014,16:31:05)
;
_computing_data_collection
;
CrysAlisPro, Agilent Technologies,
Version 1.171.37.34k (release 13-08-2014 CrysAlis171 .NET)
(compiled Aug 13 2014,16:31:05)
;
_computing_data_reduction
;
CrysAlisPro, Agilent Technologies,
Version 1.171.37.34k (release 13-08-2014 CrysAlis171 .NET)
(compiled Aug 13 2014,16:31:05)
;
_computing_molecular_graphics 'Bruker SHELXTL'
_computing_publication_material 'Bruker SHELXTL'
_computing_structure_refinement 'SHELXL-97 (Sheldrick, 1997)'
_computing_structure_solution 'SHELXS-97 (Sheldrick, 1990)'
_diffrn_ambient_environment N~2~
_diffrn_ambient_temperature 110(14)
_diffrn_detector 'CCD plate'
_diffrn_detector_area_resol_mean 16.0793
_diffrn_detector_type Eos
_diffrn_measured_fraction_theta_full 0.998
_diffrn_measured_fraction_theta_max 0.998
_diffrn_measurement_device 'four-circle diffractometer'
_diffrn_measurement_device_type 'SuperNova, Dual, Cu at zero, Eos'
_diffrn_measurement_method '\w scans'
_diffrn_radiation_monochromator mirror
_diffrn_radiation_probe x-ray
_diffrn_radiation_type 'Mo K\a'
_diffrn_radiation_wavelength 0.71073
_diffrn_reflns_av_R_equivalents 0.0599
_diffrn_reflns_av_unetI/netI 0.0944
_diffrn_reflns_limit_h_max 13
_diffrn_reflns_limit_h_min -12
_diffrn_reflns_limit_k_max 15
_diffrn_reflns_limit_k_min -15
_diffrn_reflns_limit_l_max 17
_diffrn_reflns_limit_l_min -12
_diffrn_reflns_number 12116
_diffrn_reflns_theta_full 25.12
_diffrn_reflns_theta_max 25.12
_diffrn_reflns_theta_min 2.95
_diffrn_source 'SuperNova (Mo) X-ray Source'
_diffrn_standards_decay_% none
_diffrn_standards_interval_count 1
_diffrn_standards_interval_time 2.5
_diffrn_standards_number 14550
_exptl_absorpt_coefficient_mu 1.623
_exptl_absorpt_correction_T_max 1.00000
_exptl_absorpt_correction_T_min 0.87808
_exptl_absorpt_correction_type multi-scan
_exptl_absorpt_process_details
;
CrysAlisPro, Agilent Technologies,
Version 1.171.37.34k (release 13-08-2014 CrysAlis171 .NET)
(compiled Aug 13 2014,16:31:05)
Empirical absorption correction using spherical harmonics,
 implemented in SCALE3 ABSPACK scaling algorithm.
Empirical absorption correction using spherical harmonics,
 implemented in SCALE3 ABSPACK scaling algorithm.
;
_exptl_crystal_colour pale-green
_exptl_crystal_density_diffrn 1.387
_exptl_crystal_density_method 'not measured'
_exptl_crystal_description block
_exptl_crystal_F_000 740
_exptl_crystal_size_max 0.2100
_exptl_crystal_size_mid 0.0900
_exptl_crystal_size_min 0.0600
_refine_diff_density_max 3.180
_refine_diff_density_min -1.477
_refine_diff_density_rms 0.191
_refine_ls_extinction_method none
_refine_ls_goodness_of_fit_ref 1.072
_refine_ls_hydrogen_treatment constr
_refine_ls_matrix_type full
_refine_ls_number_parameters 389
_refine_ls_number_reflns 6107
_refine_ls_number_restraints 42
_refine_ls_restrained_S_all 1.071
_refine_ls_R_factor_all 0.1029
_refine_ls_R_factor_gt 0.0782
_refine_ls_shift/su_max 0.001
_refine_ls_shift/su_mean 0.000
_refine_ls_structure_factor_coef Fsqd
_refine_ls_weighting_details 'calc w=1/[\s^2^(Fo^2^)+(0.0943P)^2^+14.3075P] where P=(Fo^2^+2Fc^2^)/3'
_refine_ls_weighting_scheme calc
_refine_ls_wR_factor_gt 0.1906
_refine_ls_wR_factor_ref 0.2146
_reflns_number_gt 4799
_reflns_number_total 6107
_reflns_threshold_expression >2sigma(I)
_cod_data_source_file c6dt00696e2.cif
_cod_data_source_block exp_738
_cod_depositor_comments 'Adding full bibliography for 7039512--7039521.cif.'
_cod_database_code 7039514

loop_
_symmetry_equiv_pos_as_xyz
'x, y, z'
'-x, -y, -z'

loop_
_atom_site_label
_atom_site_type_symbol
_atom_site_fract_x
_atom_site_fract_y
_atom_site_fract_z
_atom_site_U_iso_or_equiv
_atom_site_adp_type
_atom_site_occupancy
_atom_site_symmetry_multiplicity
_atom_site_calc_flag
_atom_site_refinement_flags
_atom_site_disorder_group
C8 C 1.1392(11) 0.8812(9) 1.0827(9) 0.050(3) Uani 1 1 d . .
H8A H 1.1268 0.9544 1.0945 0.075 Uiso 1 1 calc R .
H8B H 1.2260 0.8927 1.0733 0.075 Uiso 1 1 calc R .
H8C H 1.1401 0.8590 1.1407 0.075 Uiso 1 1 calc R .
Pr1 Pr 0.64867(8) 0.62189(5) 0.66756(5) 0.0244(2) Uani 0.90 1 d P 3
Pr2 Pr 0.6987(7) 0.6325(5) 0.6480(5) 0.0229(16) Uani 0.10 1 d PU 4
P1 P 0.7581(3) 0.3149(2) 0.75812(18) 0.0295(6) Uani 1 1 d . .
P2 P 1.1229(3) 0.9215(2) 0.8716(2) 0.0376(6) Uani 1 1 d . .
N1 N 0.8695(9) 0.7606(7) 0.8148(6) 0.039(2) Uani 1 1 d . .
N3 N 0.6482(8) 0.4624(7) 0.7306(6) 0.0299(17) Uani 1 1 d . .
N4 N 0.7529(8) 0.4828(6) 0.6924(5) 0.0285(17) Uani 1 1 d . .
N2 N 0.8729(9) 0.7948(7) 0.7332(6) 0.0346(19) Uani 1 1 d . .
O1 O 0.5795(8) 0.7714(6) 0.6144(5) 0.049(2) Uani 1 1 d . .
O2 O 0.5333(7) 0.6997(6) 0.7882(6) 0.0430(18) Uani 1 1 d . .
C15 C 0.8209(9) 0.4136(8) 0.7010(6) 0.028(2) Uani 1 1 d . .
C7 C 1.0159(11) 0.7789(8) 0.9841(7) 0.035(2) Uani 1 1 d . .
C16 C 0.6358(9) 0.3765(8) 0.7671(7) 0.030(2) Uani 1 1 d . .
C14 C 0.9988(11) 0.5501(10) 0.6556(9) 0.045(3) Uani 1 1 d . .
H14A H 1.0300 0.6111 0.7225 0.067 Uiso 1 1 calc R .
H14B H 0.9271 0.5585 0.6081 0.067 Uiso 1 1 calc R .
H14C H 1.0758 0.5586 0.6332 0.067 Uiso 1 1 calc R .
C6 C 0.9936(10) 0.8157(8) 0.8917(7) 0.033(2) Uani 1 1 d . .
C10 C 0.8883(12) 0.7437(10) 1.0104(7) 0.042(3) Uani 1 1 d . .
H10A H 0.8945 0.8114 1.0636 0.063 Uiso 1 1 calc R .
H10B H 0.8816 0.6793 1.0339 0.063 Uiso 1 1 calc R .
H10C H 0.8070 0.7179 0.9507 0.063 Uiso 1 1 calc R .
C12 C 0.9402(11) 0.4259(9) 0.6605(8) 0.039(2) Uani 1 1 d . .
C5 C 0.9990(11) 0.8769(8) 0.7499(7) 0.036(2) Uani 1 1 d . .
C28 C 0.6299(15) 0.8966(10) 0.6848(8) 0.059(3) Uani 1 1 d . .
H28A H 0.7265 0.9423 0.6963 0.071 Uiso 1 1 calc R .
H28B H 0.6219 0.9004 0.7503 0.071 Uiso 1 1 calc R .
C4 C 0.9045(14) 0.8490(11) 0.5643(9) 0.064(4) Uani 1 1 d . .
H4A H 0.9205 0.8812 0.5138 0.096 Uiso 1 1 calc R .
H4B H 0.8182 0.8470 0.5704 0.096 Uiso 1 1 calc R .
H4C H 0.8998 0.7690 0.5436 0.096 Uiso 1 1 calc R .
C9 C 1.0544(13) 0.6709(9) 0.9561(8) 0.046(3) Uani 1 1 d . .
H9A H 1.0666 0.6441 1.0119 0.069 Uiso 1 1 calc R .
H9B H 1.1395 0.6947 0.9435 0.069 Uiso 1 1 calc R .
H9C H 0.9808 0.6068 0.8956 0.069 Uiso 1 1 calc R .
C17 C 0.5291(12) 0.3443(10) 0.8135(10) 0.051(3) Uani 1 1 d . .
C3 C 1.0301(15) 1.0575(10) 0.7023(10) 0.059(3) Uani 1 1 d . .
H3A H 1.1013 1.1081 0.7689 0.088 Uiso 1 1 calc R .
H3B H 0.9410 1.0524 0.7042 0.088 Uiso 1 1 calc R .
H3C H 1.0494 1.0908 0.6531 0.088 Uiso 1 1 calc R .
C1 C 1.0280(13) 0.9307(9) 0.6711(9) 0.048(3) Uani 1 1 d . .
Cl1 Cl 0.6394(3) 0.5311(2) 0.46109(17) 0.0362(6) Uani 1 1 d . .
C24 C 0.6046(11) 0.7870(9) 0.8929(8) 0.042(3) Uani 1 1 d . .
H24A H 0.6924 0.8472 0.9010 0.051 Uiso 1 1 calc R .
H24B H 0.6228 0.7483 0.9404 0.051 Uiso 1 1 calc R .
C23 C 0.5038(12) 0.8435(11) 0.9114(10) 0.052(3) Uani 1 1 d . .
H23A H 0.5171 0.8726 0.9835 0.062 Uiso 1 1 calc R .
H23B H 0.5163 0.9096 0.8883 0.062 Uiso 1 1 calc R .
C11 C 1.0526(15) 0.4072(13) 0.7303(13) 0.068(4) Uani 1 1 d . .
H11A H 1.1249 0.4101 0.7032 0.102 Uiso 1 1 calc R .
H11B H 1.0131 0.3303 0.7344 0.102 Uiso 1 1 calc R .
H11C H 1.0913 0.4692 0.7976 0.102 Uiso 1 1 calc R .
C21 C 0.3873(11) 0.6802(11) 0.7537(9) 0.051(3) Uani 1 1 d . .
H21A H 0.3267 0.5951 0.7244 0.061 Uiso 1 1 calc R .
H21B H 0.3674 0.7137 0.7024 0.061 Uiso 1 1 calc R .
C22 C 0.3660(14) 0.7445(12) 0.8499(11) 0.062(3) Uani 1 1 d . .
H22A H 0.2951 0.7741 0.8330 0.074 Uiso 1 1 calc R .
H22B H 0.3400 0.6919 0.8855 0.074 Uiso 1 1 calc R .
C2 C 1.1545(14) 0.9295(11) 0.6579(10) 0.058(4) Uani 1 1 d . .
H2A H 1.2335 0.9876 0.7184 0.087 Uiso 1 1 calc R .
H2B H 1.1616 0.9489 0.5997 0.087 Uiso 1 1 calc R .
H2C H 1.1527 0.8510 0.6470 0.087 Uiso 1 1 calc R .
C26 C 0.5141(19) 0.8834(11) 0.5205(10) 0.094(6) Uani 1 1 d . .
H26A H 0.5910 0.9277 0.5045 0.113 Uiso 1 1 calc R .
H26B H 0.4280 0.8779 0.4753 0.113 Uiso 1 1 calc R .
C25 C 0.5069(15) 0.7588(10) 0.5083(8) 0.059(3) Uani 1 1 d . .
H25A H 0.4109 0.6999 0.4802 0.071 Uiso 1 1 calc R .
H25B H 0.5540 0.7349 0.4635 0.071 Uiso 1 1 calc R .
C13 C 0.8803(18) 0.3319(13) 0.5513(12) 0.094(6) Uani 1 1 d . .
H13A H 0.9458 0.3509 0.5184 0.140 Uiso 1 1 calc R .
H13B H 0.7944 0.3319 0.5134 0.140 Uiso 1 1 calc R .
H13C H 0.8631 0.2540 0.5535 0.140 Uiso 1 1 calc R .
C27 C 0.5358(19) 0.9437(12) 0.6304(11) 0.082(5) Uani 1 1 d . .
H27A H 0.4482 0.9211 0.6411 0.098 Uiso 1 1 calc R .
H27B H 0.5807 1.0304 0.6533 0.098 Uiso 1 1 calc R .
C20 C 0.528(3) 0.250(3) 0.856(2) 0.064(8) Uani 0.54(2) 1 d PU 1
H20A H 0.4451 0.2242 0.8712 0.096 Uiso 0.54(2) 1 calc PR 1
H20B H 0.6087 0.2829 0.9173 0.096 Uiso 0.54(2) 1 calc PR 1
H20C H 0.5285 0.1836 0.8061 0.096 Uiso 0.54(2) 1 calc PR 1
C19 C 0.377(3) 0.271(2) 0.709(2) 0.064(8) Uani 0.54(2) 1 d PU 1
H19A H 0.3008 0.2722 0.7310 0.096 Uiso 0.54(2) 1 calc PR 1
H19B H 0.3628 0.1900 0.6763 0.096 Uiso 0.54(2) 1 calc PR 1
H19C H 0.3815 0.3111 0.6622 0.096 Uiso 0.54(2) 1 calc PR 1
C18 C 0.505(4) 0.444(3) 0.866(3) 0.095(11) Uani 0.54(2) 1 d PU 1
H18A H 0.4998 0.4917 0.8250 0.142 Uiso 0.54(2) 1 calc PR 1
H18B H 0.5809 0.4929 0.9308 0.142 Uiso 0.54(2) 1 calc PR 1
H18C H 0.4194 0.4157 0.8767 0.142 Uiso 0.54(2) 1 calc PR 1
C18' C 0.415(3) 0.373(3) 0.787(3) 0.071(10) Uani 0.46(2) 1 d PU 2
H18D H 0.4481 0.4576 0.8004 0.106 Uiso 0.46(2) 1 calc PR 2
H18E H 0.3594 0.3541 0.8266 0.106 Uiso 0.46(2) 1 calc PR 2
H18F H 0.3595 0.3282 0.7152 0.106 Uiso 0.46(2) 1 calc PR 2
C19' C 0.611(3) 0.423(2) 0.940(2) 0.051(7) Uani 0.46(2) 1 d PU 2
H19D H 0.6580 0.5062 0.9526 0.076 Uiso 0.46(2) 1 calc PR 2
H19E H 0.6771 0.3942 0.9671 0.076 Uiso 0.46(2) 1 calc PR 2
H19F H 0.5434 0.4133 0.9722 0.076 Uiso 0.46(2) 1 calc PR 2
C20' C 0.492(3) 0.213(3) 0.812(3) 0.052(8) Uani 0.46(2) 1 d PU 2
H20D H 0.4142 0.1895 0.8333 0.077 Uiso 0.46(2) 1 calc PR 2
H20E H 0.5714 0.2120 0.8590 0.077 Uiso 0.46(2) 1 calc PR 2
H20F H 0.4691 0.1581 0.7444 0.077 Uiso 0.46(2) 1 calc PR 2

loop_
_atom_site_aniso_label
_atom_site_aniso_U_11
_atom_site_aniso_U_22
_atom_site_aniso_U_33
_atom_site_aniso_U_23
_atom_site_aniso_U_13
_atom_site_aniso_U_12
C8 0.030(6) 0.023(5) 0.057(7) -0.015(5) -0.012(5) 0.011(4)
Pr1 0.0259(4) 0.0199(3) 0.0195(3) 0.0084(2) -0.0015(3) 0.0068(3)
Pr2 0.0246(18) 0.0210(18) 0.0227(18) 0.0102(11) 0.0053(11) 0.0102(11)
P1 0.0372(14) 0.0243(12) 0.0254(12) 0.0138(10) 0.0037(10) 0.0134(10)
P2 0.0324(15) 0.0361(14) 0.0351(14) 0.0109(12) 0.0085(11) 0.0086(11)
N1 0.054(6) 0.027(4) 0.018(4) 0.002(3) -0.003(4) 0.015(4)
N3 0.032(4) 0.027(4) 0.027(4) 0.011(3) 0.003(3) 0.013(3)
N4 0.039(5) 0.026(4) 0.019(4) 0.011(3) 0.000(3) 0.016(3)
N2 0.037(5) 0.032(4) 0.025(4) 0.009(4) 0.004(4) 0.009(4)
O1 0.065(5) 0.019(3) 0.032(4) 0.002(3) -0.019(3) 0.012(3)
O2 0.036(4) 0.044(4) 0.040(4) 0.013(3) 0.010(3) 0.012(3)
C15 0.031(5) 0.025(4) 0.014(4) 0.006(4) -0.001(4) 0.005(4)
C7 0.043(6) 0.022(5) 0.021(5) 0.005(4) -0.009(4) 0.011(4)
C16 0.024(5) 0.033(5) 0.028(5) 0.013(4) 0.001(4) 0.010(4)
C14 0.036(6) 0.056(7) 0.042(6) 0.022(5) 0.018(5) 0.013(5)
C6 0.038(6) 0.034(5) 0.030(5) 0.015(4) 0.010(4) 0.020(4)
C10 0.059(7) 0.045(6) 0.022(5) 0.019(5) 0.004(5) 0.025(5)
C12 0.033(6) 0.038(6) 0.037(6) 0.004(5) 0.017(5) 0.009(4)
C5 0.040(6) 0.027(5) 0.023(5) 0.007(4) 0.002(4) 0.003(4)
C28 0.085(7) 0.035(4) 0.029(4) 0.006(3) -0.018(4) 0.027(4)
C4 0.074(9) 0.052(7) 0.034(6) 0.015(6) 0.019(6) -0.010(6)
C9 0.060(7) 0.037(6) 0.034(6) 0.006(5) 0.006(5) 0.026(5)
C17 0.043(7) 0.045(6) 0.072(8) 0.024(6) 0.030(6) 0.019(5)
C3 0.085(10) 0.042(7) 0.059(8) 0.033(6) 0.034(7) 0.021(6)
C1 0.061(8) 0.032(5) 0.040(6) 0.010(5) 0.021(6) 0.008(5)
Cl1 0.0416(14) 0.0281(12) 0.0257(11) 0.0085(10) -0.0042(10) 0.0128(10)
C24 0.037(6) 0.039(6) 0.028(5) -0.005(4) -0.002(4) 0.016(5)
C23 0.053(8) 0.050(7) 0.054(7) 0.015(6) 0.018(6) 0.029(6)
C11 0.076(10) 0.076(9) 0.112(12) 0.065(9) 0.057(9) 0.063(8)
C21 0.027(6) 0.060(7) 0.050(7) 0.014(6) 0.006(5) 0.011(5)
C22 0.054(8) 0.076(9) 0.071(9) 0.033(8) 0.029(7) 0.037(7)
C2 0.070(9) 0.049(7) 0.050(7) 0.011(6) 0.038(7) 0.012(6)
C26 0.142(15) 0.037(7) 0.054(8) 0.005(6) -0.038(9) 0.046(8)
C25 0.085(7) 0.035(4) 0.029(4) 0.006(3) -0.018(4) 0.027(4)
C13 0.109(13) 0.061(9) 0.078(11) -0.010(8) 0.069(10) -0.001(8)
C27 0.115(13) 0.047(8) 0.067(9) 0.020(7) 0.000(9) 0.040(8)
C20 0.065(9) 0.067(9) 0.061(9) 0.030(6) 0.024(5) 0.024(5)
C19 0.063(9) 0.064(9) 0.065(9) 0.028(5) 0.023(5) 0.024(5)
C18 0.093(12) 0.094(12) 0.095(12) 0.032(6) 0.042(7) 0.036(6)
C18' 0.069(11) 0.074(11) 0.071(11) 0.031(6) 0.028(6) 0.027(6)
C19' 0.050(9) 0.055(9) 0.048(8) 0.020(5) 0.026(5) 0.017(5)
C20' 0.052(9) 0.050(9) 0.053(9) 0.019(5) 0.024(6) 0.019(5)

loop_
_atom_type_symbol
_atom_type_description
_atom_type_scat_dispersion_real
_atom_type_scat_dispersion_imag
_atom_type_scat_source
C C 0.0033 0.0016 'International Tables Vol C Tables 4.2.6.8 and 6.1.1.4'
H H 0.0000 0.0000 'International Tables Vol C Tables 4.2.6.8 and 6.1.1.4'
Cl Cl 0.1484 0.1585 'International Tables Vol C Tables 4.2.6.8 and 6.1.1.4'
N N 0.0061 0.0033 'International Tables Vol C Tables 4.2.6.8 and 6.1.1.4'
O O 0.0106 0.0060 'International Tables Vol C Tables 4.2.6.8 and 6.1.1.4'
P P 0.1023 0.0942 'International Tables Vol C Tables 4.2.6.8 and 6.1.1.4'
Pr Pr -0.2180 2.8214 'International Tables Vol C Tables 4.2.6.8 and 6.1.1.4'

loop_
_geom_angle_atom_site_label_1
_geom_angle_atom_site_label_2
_geom_angle_atom_site_label_3
_geom_angle
_geom_angle_site_symmetry_1
_geom_angle_site_symmetry_3
C7 C8 H8A 109.5 . .
C7 C8 H8B 109.5 . .
H8A C8 H8B 109.5 . .
C7 C8 H8C 109.5 . .
H8A C8 H8C 109.5 . .
H8B C8 H8C 109.5 . .
N2 Pr1 N3 115.8(3) . .
N2 Pr1 N4 94.3(3) . .
N3 Pr1 N4 32.6(3) . .
N2 Pr1 N1 32.5(3) . .
N3 Pr1 N1 88.7(3) . .
N4 Pr1 N1 79.2(3) . .
N2 Pr1 O1 77.9(3) . .
N3 Pr1 O1 161.8(3) . .
N4 Pr1 O1 165.1(3) . .
N1 Pr1 O1 99.5(2) . .
N2 Pr1 O2 100.8(2) . .
N3 Pr1 O2 91.7(3) . .
N4 Pr1 O2 121.1(3) . .
N1 Pr1 O2 84.2(3) . .
O1 Pr1 O2 73.1(3) . .
N2 Pr1 Cl1 95.92(19) . .
N3 Pr1 Cl1 105.14(19) . .
N4 Pr1 Cl1 84.00(18) . .
N1 Pr1 Cl1 122.3(2) . .
O1 Pr1 Cl1 84.27(18) . .
O2 Pr1 Cl1 148.12(18) . .
N2 Pr1 Cl1 157.0(2) . 2_666
N3 Pr1 Cl1 86.96(19) . 2_666
N4 Pr1 Cl1 104.43(19) . 2_666
N1 Pr1 Cl1 164.5(2) . 2_666
O1 Pr1 Cl1 80.79(17) . 2_666
O2 Pr1 Cl1 81.03(17) . 2_666
Cl1 Pr1 Cl1 73.25(9) . 2_666
N2 Pr2 N4 107.3(4) . .
N2 Pr2 N1 35.2(3) . .
N4 Pr2 N1 82.9(3) . .
N2 Pr2 Cl1 120.2(4) . .
N4 Pr2 Cl1 95.0(3) . .
N1 Pr2 Cl1 149.5(4) . .
N2 Pr2 O1 82.7(3) . .
N4 Pr2 O1 163.5(4) . .
N1 Pr2 O1 99.6(3) . .
Cl1 Pr2 O1 91.0(3) . .
N2 Pr2 N3 118.4(4) . .
N4 Pr2 N3 30.2(3) . .
N1 Pr2 N3 84.5(3) . .
Cl1 Pr2 N3 108.7(3) . .
O1 Pr2 N3 133.4(4) . .
N2 Pr2 Cl1 152.6(4) . 2_666
N4 Pr2 Cl1 95.3(3) . 2_666
N1 Pr2 Cl1 138.8(4) . 2_666
Cl1 Pr2 Cl1 71.62(17) . 2_666
O1 Pr2 Cl1 72.0(2) . 2_666
N3 Pr2 Cl1 74.9(2) . 2_666
C15 P1 C16 87.0(5) . .
C5 P2 C6 86.7(5) . .
C6 N1 N2 112.0(8) . .
C6 N1 Pr2 158.4(8) . .
N2 N1 Pr2 60.4(5) . .
C6 N1 Pr1 168.5(7) . .
N2 N1 Pr1 72.3(5) . .
Pr2 N1 Pr1 15.66(18) . .
C16 N3 N4 112.6(8) . .
C16 N3 Pr1 173.6(7) . .
N4 N3 Pr1 73.8(4) . .
C16 N3 Pr2 172.8(7) . .
N4 N3 Pr2 60.3(4) . .
Pr1 N3 Pr2 13.52(15) . .
C15 N4 N3 113.6(7) . .
C15 N4 Pr2 156.9(7) . .
N3 N4 Pr2 89.5(5) . .
C15 N4 Pr1 172.8(7) . .
N3 N4 Pr1 73.6(5) . .
Pr2 N4 Pr1 15.86(18) . .
C5 N2 N1 113.1(8) . .
C5 N2 Pr2 152.9(7) . .
N1 N2 Pr2 84.4(5) . .
C5 N2 Pr1 167.2(7) . .
N1 N2 Pr1 75.2(5) . .
Pr2 N2 Pr1 14.3(2) . .
C28 O1 C25 109.0(7) . .
C28 O1 Pr1 122.7(5) . .
C25 O1 Pr1 127.4(6) . .
C28 O1 Pr2 123.1(6) . .
C25 O1 Pr2 121.4(6) . .
Pr1 O1 Pr2 15.00(16) . .
C24 O2 C21 109.0(8) . .
C24 O2 Pr1 126.4(6) . .
C21 O2 Pr1 123.5(6) . .
N4 C15 C12 119.3(8) . .
N4 C15 P1 113.4(7) . .
C12 C15 P1 127.4(8) . .
C10 C7 C6 112.4(8) . .
C10 C7 C9 109.3(9) . .
C6 C7 C9 107.3(8) . .
C10 C7 C8 107.7(9) . .
C6 C7 C8 112.5(9) . .
C9 C7 C8 107.5(8) . .
N3 C16 C17 119.8(9) . .
N3 C16 P1 113.5(7) . .
C17 C16 P1 126.7(8) . .
C12 C14 H14A 109.5 . .
C12 C14 H14B 109.5 . .
H14A C14 H14B 109.5 . .
C12 C14 H14C 109.5 . .
H14A C14 H14C 109.5 . .
H14B C14 H14C 109.5 . .
N1 C6 C7 119.9(9) . .
N1 C6 P2 114.4(7) . .
C7 C6 P2 125.6(7) . .
C7 C10 H10A 109.5 . .
C7 C10 H10B 109.5 . .
H10A C10 H10B 109.5 . .
C7 C10 H10C 109.5 . .
H10A C10 H10C 109.5 . .
H10B C10 H10C 109.5 . .
C11 C12 C13 111.1(12) . .
C11 C12 C14 110.8(9) . .
C13 C12 C14 107.8(10) . .
C11 C12 C15 109.1(9) . .
C13 C12 C15 108.2(9) . .
C14 C12 C15 109.9(9) . .
N2 C5 C1 122.8(9) . .
N2 C5 P2 113.6(7) . .
C1 C5 P2 123.5(7) . .
O1 C28 C27 104.3(9) . .
O1 C28 H28A 110.9 . .
C27 C28 H28A 110.9 . .
O1 C28 H28B 110.9 . .
C27 C28 H28B 110.9 . .
H28A C28 H28B 108.9 . .
C1 C4 H4A 109.5 . .
C1 C4 H4B 109.5 . .
H4A C4 H4B 109.5 . .
C1 C4 H4C 109.5 . .
H4A C4 H4C 109.5 . .
H4B C4 H4C 109.5 . .
C7 C9 H9A 109.5 . .
C7 C9 H9B 109.5 . .
H9A C9 H9B 109.5 . .
C7 C9 H9C 109.5 . .
H9A C9 H9C 109.5 . .
H9B C9 H9C 109.5 . .
C18' C17 C18 49.5(18) . .
C18' C17 C20 123.1(19) . .
C18 C17 C20 120(2) . .
C18' C17 C16 118.3(17) . .
C18 C17 C16 113.5(16) . .
C20 C17 C16 115.4(15) . .
C18' C17 C20' 115(2) . .
C18 C17 C20' 134.3(19) . .
C20 C17 C20' 22.6(14) . .
C16 C17 C20' 110.7(14) . .
C18' C17 C19' 104.3(19) . .
C18 C17 C19' 57.9(18) . .
C20 C17 C19' 76.7(17) . .
C16 C17 C19' 106.4(12) . .
C20' C17 C19' 99.2(18) . .
C18' C17 C19 49.4(17) . .
C18 C17 C19 98.8(19) . .
C20 C17 C19 102.1(17) . .
C16 C17 C19 102.7(12) . .
C20' C17 C19 81.9(16) . .
C19' C17 C19 148.3(15) . .
C1 C3 H3A 109.5 . .
C1 C3 H3B 109.5 . .
H3A C3 H3B 109.5 . .
C1 C3 H3C 109.5 . .
H3A C3 H3C 109.5 . .
H3B C3 H3C 109.5 . .
C2 C1 C5 110.8(11) . .
C2 C1 C3 112.8(10) . .
C5 C1 C3 110.0(9) . .
C2 C1 C4 107.2(10) . .
C5 C1 C4 108.1(8) . .
C3 C1 C4 107.7(11) . .
Pr2 Cl1 Pr1 11.62(16) . .
Pr2 Cl1 Pr1 118.36(19) . 2_666
Pr1 Cl1 Pr1 106.75(9) . 2_666
Pr2 Cl1 Pr2 108.38(17) . 2_666
Pr1 Cl1 Pr2 96.77(13) . 2_666
Pr1 Cl1 Pr2 9.99(11) 2_666 2_666
O2 C24 C23 104.6(8) . .
O2 C24 H24A 110.8 . .
C23 C24 H24A 110.8 . .
O2 C24 H24B 110.8 . .
C23 C24 H24B 110.8 . .
H24A C24 H24B 108.9 . .
C22 C23 C24 103.5(10) . .
C22 C23 H23A 111.1 . .
C24 C23 H23A 111.1 . .
C22 C23 H23B 111.1 . .
C24 C23 H23B 111.1 . .
H23A C23 H23B 109.0 . .
C12 C11 H11A 109.5 . .
C12 C11 H11B 109.5 . .
H11A C11 H11B 109.5 . .
C12 C11 H11C 109.5 . .
H11A C11 H11C 109.5 . .
H11B C11 H11C 109.5 . .
O2 C21 C22 105.4(9) . .
O2 C21 H21A 110.7 . .
C22 C21 H21A 110.7 . .
O2 C21 H21B 110.7 . .
C22 C21 H21B 110.7 . .
H21A C21 H21B 108.8 . .
C23 C22 C21 102.5(10) . .
C23 C22 H22A 111.3 . .
C21 C22 H22A 111.3 . .
C23 C22 H22B 111.3 . .
C21 C22 H22B 111.3 . .
H22A C22 H22B 109.2 . .
C1 C2 H2A 109.5 . .
C1 C2 H2B 109.5 . .
H2A C2 H2B 109.5 . .
C1 C2 H2C 109.5 . .
H2A C2 H2C 109.5 . .
H2B C2 H2C 109.5 . .
C27 C26 C25 105.6(11) . .
C27 C26 H26A 110.6 . .
C25 C26 H26A 110.6 . .
C27 C26 H26B 110.6 . .
C25 C26 H26B 110.6 . .
H26A C26 H26B 108.8 . .
O1 C25 C26 104.2(8) . .
O1 C25 H25A 110.9 . .
C26 C25 H25A 110.9 . .
O1 C25 H25B 110.9 . .
C26 C25 H25B 110.9 . .
H25A C25 H25B 108.9 . .
C12 C13 H13A 109.5 . .
C12 C13 H13B 109.5 . .
H13A C13 H13B 109.5 . .
C12 C13 H13C 109.5 . .
H13A C13 H13C 109.5 . .
H13B C13 H13C 109.5 . .
C26 C27 C28 102.3(12) . .
C26 C27 H27A 111.3 . .
C28 C27 H27A 111.3 . .
C26 C27 H27B 111.3 . .
C28 C27 H27B 111.3 . .
H27A C27 H27B 109.2 . .
C17 C20 H20A 109.5 . .
C17 C20 H20B 109.5 . .
C17 C20 H20C 109.5 . .
C17 C19 H19A 109.5 . .
C17 C19 H19B 109.5 . .
C17 C19 H19C 109.5 . .
C17 C18 H18A 109.5 . .
C17 C18 H18B 109.5 . .
C17 C18 H18C 109.5 . .
C17 C18' H18D 109.5 . .
C17 C18' H18E 109.5 . .
H18D C18' H18E 109.5 . .
C17 C18' H18F 109.5 . .
H18D C18' H18F 109.5 . .
H18E C18' H18F 109.5 . .
C17 C19' H19D 109.5 . .
C17 C19' H19E 109.5 . .
H19D C19' H19E 109.5 . .
C17 C19' H19F 109.5 . .
H19D C19' H19F 109.5 . .
H19E C19' H19F 109.5 . .
C17 C20' H20D 109.5 . .
C17 C20' H20E 109.5 . .
H20D C20' H20E 109.5 . .
C17 C20' H20F 109.5 . .
H20D C20' H20F 109.5 . .
H20E C20' H20F 109.5 . .

loop_
_geom_bond_atom_site_label_1
_geom_bond_atom_site_label_2
_geom_bond_distance
_geom_bond_site_symmetry_2
C8 C7 1.568(13) .
C8 H8A 0.9600 .
C8 H8B 0.9600 .
C8 H8C 0.9600 .
Pr1 N2 2.442(8) .
Pr1 N3 2.445(8) .
Pr1 N4 2.447(7) .
Pr1 N1 2.478(8) .
Pr1 O1 2.494(7) .
Pr1 O2 2.572(7) .
Pr1 Cl1 2.879(3) .
Pr1 Cl1 2.881(3) 2_666
Pr2 N2 2.080(10) .
Pr2 N4 2.366(9) .
Pr2 N1 2.380(10) .
Pr2 Cl1 2.486(7) .
Pr2 O1 2.584(9) .
Pr2 N3 2.725(10) .
Pr2 Cl1 3.282(7) 2_666
P1 C15 1.745(9) .
P1 C16 1.763(10) .
P2 C5 1.747(10) .
P2 C6 1.759(10) .
N1 C6 1.334(13) .
N1 N2 1.379(11) .
N3 C16 1.326(12) .
N3 N4 1.373(11) .
N4 C15 1.332(12) .
N2 C5 1.346(12) .
O1 C28 1.471(12) .
O1 C25 1.489(12) .
O2 C24 1.449(12) .
O2 C21 1.457(13) .
C15 C12 1.539(14) .
C7 C10 1.498(15) .
C7 C6 1.531(13) .
C7 C9 1.544(14) .
C16 C17 1.489(15) .
C14 C12 1.535(15) .
C14 H14A 0.9600 .
C14 H14B 0.9600 .
C14 H14C 0.9600 .
C10 H10A 0.9600 .
C10 H10B 0.9600 .
C10 H10C 0.9600 .
C12 C11 1.511(17) .
C12 C13 1.528(16) .
C5 C1 1.537(14) .
C28 C27 1.511(17) .
C28 H28A 0.9700 .
C28 H28B 0.9700 .
C4 C1 1.577(16) .
C4 H4A 0.9600 .
C4 H4B 0.9600 .
C4 H4C 0.9600 .
C9 H9A 0.9600 .
C9 H9B 0.9600 .
C9 H9C 0.9600 .
C17 C18' 1.40(3) .
C17 C18 1.43(3) .
C17 C20 1.48(3) .
C17 C20' 1.58(3) .
C17 C19' 1.67(3) .
C17 C19 1.70(3) .
C3 C1 1.545(16) .
C3 H3A 0.9600 .
C3 H3B 0.9600 .
C3 H3C 0.9600 .
C1 C2 1.443(17) .
Cl1 Pr1 2.881(2) 2_666
Cl1 Pr2 3.282(7) 2_666
C24 C23 1.531(15) .
C24 H24A 0.9700 .
C24 H24B 0.9700 .
C23 C22 1.464(18) .
C23 H23A 0.9700 .
C23 H23B 0.9700 .
C11 H11A 0.9600 .
C11 H11B 0.9600 .
C11 H11C 0.9600 .
C21 C22 1.534(17) .
C21 H21A 0.9700 .
C21 H21B 0.9700 .
C22 H22A 0.9700 .
C22 H22B 0.9700 .
C2 H2A 0.9600 .
C2 H2B 0.9600 .
C2 H2C 0.9600 .
C26 C27 1.50(2) .
C26 C25 1.521(15) .
C26 H26A 0.9700 .
C26 H26B 0.9700 .
C25 H25A 0.9700 .
C25 H25B 0.9700 .
C13 H13A 0.9600 .
C13 H13B 0.9600 .
C13 H13C 0.9600 .
C27 H27A 0.9700 .
C27 H27B 0.9700 .
C20 H20A 0.9600 .
C20 H20B 0.9600 .
C20 H20C 0.9600 .
C19 H19A 0.9600 .
C19 H19B 0.9600 .
C19 H19C 0.9600 .
C18 H18A 0.9600 .
C18 H18B 0.9600 .
C18 H18C 0.9600 .
C18' H18D 0.9600 .
C18' H18E 0.9600 .
C18' H18F 0.9600 .
C19' H19D 0.9600 .
C19' H19E 0.9600 .
C19' H19F 0.9600 .
C20' H20D 0.9600 .
C20' H20E 0.9600 .
C20' H20F 0.9600 .

loop_
_geom_torsion_atom_site_label_1
_geom_torsion_atom_site_label_2
_geom_torsion_atom_site_label_3
_geom_torsion_atom_site_label_4
_geom_torsion
_geom_torsion_site_symmetry_1
_geom_torsion_site_symmetry_4
N2 Pr2 N1 C6 -75(2) . .
N4 Pr2 N1 C6 59(2) . .
Cl1 Pr2 N1 C6 -28(2) . .
O1 Pr2 N1 C6 -137.0(19) . .
N3 Pr2 N1 C6 89.9(19) . .
Cl1 Pr2 N1 C6 149.3(18) 2_666 .
N4 Pr2 N1 N2 134.2(6) . .
Cl1 Pr2 N1 N2 46.5(9) . .
O1 Pr2 N1 N2 -62.3(6) . .
N3 Pr2 N1 N2 164.5(6) . .
Cl1 Pr2 N1 N2 -136.0(6) 2_666 .
N2 Pr2 N1 Pr1 137.0(8) . .
N4 Pr2 N1 Pr1 -88.9(6) . .
Cl1 Pr2 N1 Pr1 -176.6(11) . .
O1 Pr2 N1 Pr1 74.7(6) . .
N3 Pr2 N1 Pr1 -58.5(5) . .
Cl1 Pr2 N1 Pr1 1.0(3) 2_666 .
N2 Pr1 N1 C6 -114(4) . .
N3 Pr1 N1 C6 34(4) . .
N4 Pr1 N1 C6 2(4) . .
O1 Pr1 N1 C6 -163(4) . .
O2 Pr1 N1 C6 126(4) . .
Cl1 Pr1 N1 C6 -73(4) . .
Cl1 Pr1 N1 C6 108(4) 2_666 .
N3 Pr1 N1 N2 147.5(5) . .
N4 Pr1 N1 N2 116.1(5) . .
O1 Pr1 N1 N2 -48.9(6) . .
O2 Pr1 N1 N2 -120.7(5) . .
Cl1 Pr1 N1 N2 40.3(6) . .
Cl1 Pr1 N1 N2 -138.7(6) 2_666 .
N2 Pr1 N1 Pr2 -38.5(7) . .
N3 Pr1 N1 Pr2 108.9(6) . .
N4 Pr1 N1 Pr2 77.5(6) . .
O1 Pr1 N1 Pr2 -87.4(6) . .
O2 Pr1 N1 Pr2 -159.2(6) . .
Cl1 Pr1 N1 Pr2 1.8(6) . .
Cl1 Pr1 N1 Pr2 -177.2(9) 2_666 .
N2 Pr1 N3 C16 130(6) . .
N4 Pr1 N3 C16 -177(6) . .
N1 Pr1 N3 C16 111(6) . .
O1 Pr1 N3 C16 -6(6) . .
O2 Pr1 N3 C16 27(6) . .
Cl1 Pr1 N3 C16 -125(6) . .
Cl1 Pr1 N3 C16 -54(6) 2_666 .
N2 Pr1 N3 N4 -53.1(5) . .
N1 Pr1 N3 N4 -71.8(5) . .
O1 Pr1 N3 N4 170.8(6) . .
O2 Pr1 N3 N4 -156.0(4) . .
Cl1 Pr1 N3 N4 51.4(4) . .
Cl1 Pr1 N3 N4 123.1(4) 2_666 .
N2 Pr1 N3 Pr2 -53.8(6) . .
N4 Pr1 N3 Pr2 -0.8(7) . .
N1 Pr1 N3 Pr2 -72.6(6) . .
O1 Pr1 N3 Pr2 170.0(10) . .
O2 Pr1 N3 Pr2 -156.7(6) . .
Cl1 Pr1 N3 Pr2 50.6(5) . .
Cl1 Pr1 N3 Pr2 122.3(5) 2_666 .
N2 Pr2 N3 C16 -80(5) . .
N4 Pr2 N3 C16 -4(5) . .
N1 Pr2 N3 C16 -90(5) . .
Cl1 Pr2 N3 C16 62(5) . .
O1 Pr2 N3 C16 172(5) . .
Cl1 Pr2 N3 C16 126(5) 2_666 .
N2 Pr2 N3 N4 -75.2(6) . .
N1 Pr2 N3 N4 -85.2(5) . .
Cl1 Pr2 N3 N4 66.6(5) . .
O1 Pr2 N3 N4 176.7(5) . .
Cl1 Pr2 N3 N4 130.8(5) 2_666 .
N2 Pr2 N3 Pr1 104.0(7) . .
N4 Pr2 N3 Pr1 179.2(8) . .
N1 Pr2 N3 Pr1 93.9(6) . .
Cl1 Pr2 N3 Pr1 -114.3(6) . .
O1 Pr2 N3 Pr1 -4.1(4) . .
Cl1 Pr2 N3 Pr1 -50.1(5) 2_666 .
C16 N3 N4 C15 -0.7(10) . .
Pr1 N3 N4 C15 179.6(7) . .
Pr2 N3 N4 C15 179.8(8) . .
C16 N3 N4 Pr2 179.4(7) . .
Pr1 N3 N4 Pr2 -0.21(19) . .
C16 N3 N4 Pr1 179.6(7) . .
Pr2 N3 N4 Pr1 0.21(19) . .
N2 Pr2 N4 C15 -62.6(16) . .
N1 Pr2 N4 C15 -88.3(16) . .
Cl1 Pr2 N4 C15 61.1(16) . .
O1 Pr2 N4 C15 171.9(14) . .
N3 Pr2 N4 C15 -179.6(18) . .
Cl1 Pr2 N4 C15 133.1(15) 2_666 .
N2 Pr2 N4 N3 117.0(6) . .
N1 Pr2 N4 N3 91.4(5) . .
Cl1 Pr2 N4 N3 -119.2(5) . .
O1 Pr2 N4 N3 -8.5(14) . .
Cl1 Pr2 N4 N3 -47.3(5) 2_666 .
N2 Pr2 N4 Pr1 116.3(7) . .
N1 Pr2 N4 Pr1 90.6(6) . .
Cl1 Pr2 N4 Pr1 -119.9(6) . .
O1 Pr2 N4 Pr1 -9.2(9) . .
N3 Pr2 N4 Pr1 -0.7(7) . .
Cl1 Pr2 N4 Pr1 -48.0(4) 2_666 .
N2 Pr1 N4 C15 -44(5) . .
N3 Pr1 N4 C15 -177(5) . .
N1 Pr1 N4 C15 -73(5) . .
O1 Pr1 N4 C15 14(5) . .
O2 Pr1 N4 C15 -149(5) . .
Cl1 Pr1 N4 C15 52(5) . .
Cl1 Pr1 N4 C15 123(5) 2_666 .
N2 Pr1 N4 N3 133.8(5) . .
N1 Pr1 N4 N3 104.8(5) . .
O1 Pr1 N4 N3 -168.7(8) . .
O2 Pr1 N4 N3 28.4(5) . .
Cl1 Pr1 N4 N3 -130.7(4) . .
Cl1 Pr1 N4 N3 -59.7(4) 2_666 .
N2 Pr1 N4 Pr2 -47.0(6) . .
N3 Pr1 N4 Pr2 179.2(7) . .
N1 Pr1 N4 Pr2 -75.9(6) . .
O1 Pr1 N4 Pr2 10.5(10) . .
O2 Pr1 N4 Pr2 -152.4(6) . .
Cl1 Pr1 N4 Pr2 48.6(5) . .
Cl1 Pr1 N4 Pr2 119.5(5) 2_666 .
C6 N1 N2 C5 -1.0(12) . .
Pr2 N1 N2 C5 -158.5(9) . .
Pr1 N1 N2 C5 -169.6(8) . .
C6 N1 N2 Pr2 157.5(8) . .
Pr1 N1 N2 Pr2 -11.1(2) . .
C6 N1 N2 Pr1 168.6(8) . .
Pr2 N1 N2 Pr1 11.1(2) . .
N4 Pr2 N2 C5 84.0(16) . .
N1 Pr2 N2 C5 132.2(19) . .
Cl1 Pr2 N2 C5 -22.6(18) . .
O1 Pr2 N2 C5 -109.4(16) . .
N3 Pr2 N2 C5 114.7(16) . .
Cl1 Pr2 N2 C5 -131.8(15) 2_666 .
N4 Pr2 N2 N1 -48.2(6) . .
Cl1 Pr2 N2 N1 -154.8(5) . .
O1 Pr2 N2 N1 118.3(6) . .
N3 Pr2 N2 N1 -17.6(7) . .
Cl1 Pr2 N2 N1 95.9(9) 2_666 .
N4 Pr2 N2 Pr1 -97.3(8) . .
N1 Pr2 N2 Pr1 -49.0(9) . .
Cl1 Pr2 N2 Pr1 156.1(9) . .
O1 Pr2 N2 Pr1 69.3(7) . .
N3 Pr2 N2 Pr1 -66.6(7) . .
Cl1 Pr2 N2 Pr1 46.9(7) 2_666 .
N3 Pr1 N2 C5 95(3) . .
N4 Pr1 N2 C5 69(3) . .
N1 Pr1 N2 C5 132(3) . .
O1 Pr1 N2 C5 -98(3) . .
O2 Pr1 N2 C5 -168(3) . .
Cl1 Pr1 N2 C5 -15(3) . .
Cl1 Pr1 N2 C5 -75(3) 2_666 .
N3 Pr1 N2 N1 -36.7(6) . .
N4 Pr1 N2 N1 -62.3(5) . .
O1 Pr1 N2 N1 130.5(6) . .
O2 Pr1 N2 N1 60.6(5) . .
Cl1 Pr1 N2 N1 -146.6(5) . .
Cl1 Pr1 N2 N1 153.1(5) 2_666 .
N3 Pr1 N2 Pr2 92.3(7) . .
N4 Pr1 N2 Pr2 66.7(7) . .
N1 Pr1 N2 Pr2 129.0(9) . .
O1 Pr1 N2 Pr2 -100.5(7) . .
O2 Pr1 N2 Pr2 -170.4(7) . .
Cl1 Pr1 N2 Pr2 -17.7(7) . .
Cl1 Pr1 N2 Pr2 -77.9(9) 2_666 .
N2 Pr1 O1 C28 -47.4(9) . .
N3 Pr1 O1 C28 93.0(11) . .
N4 Pr1 O1 C28 -106.7(12) . .
N1 Pr1 O1 C28 -22.9(10) . .
O2 Pr1 O1 C28 58.0(9) . .
Cl1 Pr1 O1 C28 -144.7(9) . .
Cl1 Pr1 O1 C28 141.4(9) 2_666 .
N2 Pr1 O1 C25 120.6(10) . .
N3 Pr1 O1 C25 -99.0(12) . .
N4 Pr1 O1 C25 61.3(14) . .
N1 Pr1 O1 C25 145.1(10) . .
O2 Pr1 O1 C25 -134.0(10) . .
Cl1 Pr1 O1 C25 23.3(10) . .
Cl1 Pr1 O1 C25 -50.6(10) 2_666 .
N2 Pr1 O1 Pr2 49.1(5) . .
N3 Pr1 O1 Pr2 -170.5(9) . .
N4 Pr1 O1 Pr2 -10.2(10) . .
N1 Pr1 O1 Pr2 73.6(6) . .
O2 Pr1 O1 Pr2 154.6(5) . .
Cl1 Pr1 O1 Pr2 -48.2(5) . .
Cl1 Pr1 O1 Pr2 -122.1(5) 2_666 .
N2 Pr2 O1 C28 -25.6(10) . .
N4 Pr2 O1 C28 102.8(14) . .
N1 Pr2 O1 C28 5.4(10) . .
Cl1 Pr2 O1 C28 -145.9(9) . .
N3 Pr2 O1 C28 96.9(10) . .
Cl1 Pr2 O1 C28 143.8(9) 2_666 .
N2 Pr2 O1 C25 123.1(9) . .
N4 Pr2 O1 C25 -108.5(14) . .
N1 Pr2 O1 C25 154.1(9) . .
Cl1 Pr2 O1 C25 2.8(9) . .
N3 Pr2 O1 C25 -114.4(9) . .
Cl1 Pr2 O1 C25 -67.6(8) 2_666 .
N2 Pr2 O1 Pr1 -118.9(6) . .
N4 Pr2 O1 Pr1 9.5(9) . .
N1 Pr2 O1 Pr1 -87.9(6) . .
Cl1 Pr2 O1 Pr1 120.8(6) . .
N3 Pr2 O1 Pr1 3.7(3) . .
Cl1 Pr2 O1 Pr1 50.5(5) 2_666 .
N2 Pr1 O2 C24 -28.7(8) . .
N3 Pr1 O2 C24 88.0(8) . .
N4 Pr1 O2 C24 73.1(8) . .
N1 Pr1 O2 C24 -0.6(8) . .
O1 Pr1 O2 C24 -102.4(8) . .
Cl1 Pr1 O2 C24 -149.1(7) . .
Cl1 Pr1 O2 C24 174.6(8) 2_666 .
N2 Pr1 O2 C21 138.2(8) . .
N3 Pr1 O2 C21 -105.2(8) . .
N4 Pr1 O2 C21 -120.0(8) . .
N1 Pr1 O2 C21 166.3(8) . .
O1 Pr1 O2 C21 64.5(8) . .
Cl1 Pr1 O2 C21 17.7(9) . .
Cl1 Pr1 O2 C21 -18.5(8) 2_666 .
N3 N4 C15 C12 179.5(7) . .
Pr2 N4 C15 C12 -1(2) . .
Pr1 N4 C15 C12 -3(5) . .
N3 N4 C15 P1 0.2(9) . .
Pr2 N4 C15 P1 179.8(12) . .
Pr1 N4 C15 P1 177(4) . .
C16 P1 C15 N4 0.2(7) . .
C16 P1 C15 C12 -179.0(8) . .
N4 N3 C16 C17 178.8(9) . .
Pr1 N3 C16 C17 -5(6) . .
Pr2 N3 C16 C17 -177(5) . .
N4 N3 C16 P1 0.9(10) . .
Pr1 N3 C16 P1 178(5) . .
Pr2 N3 C16 P1 5(6) . .
C15 P1 C16 N3 -0.6(7) . .
C15 P1 C16 C17 -178.3(10) . .
N2 N1 C6 C7 -172.7(8) . .
Pr2 N1 C6 C7 -108.0(19) . .
Pr1 N1 C6 C7 -63(4) . .
N2 N1 C6 P2 3.4(11) . .
Pr2 N1 C6 P2 68(2) . .
Pr1 N1 C6 P2 113(3) . .
C10 C7 C6 N1 -35.0(13) . .
C9 C7 C6 N1 85.2(12) . .
C8 C7 C6 N1 -156.7(9) . .
C10 C7 C6 P2 149.3(8) . .
C9 C7 C6 P2 -90.5(10) . .
C8 C7 C6 P2 27.6(13) . .
C5 P2 C6 N1 -3.7(8) . .
C5 P2 C6 C7 172.2(9) . .
N4 C15 C12 C11 144.4(10) . .
P1 C15 C12 C11 -36.5(12) . .
N4 C15 C12 C13 -94.6(12) . .
P1 C15 C12 C13 84.5(12) . .
N4 C15 C12 C14 22.8(12) . .
P1 C15 C12 C14 -158.1(7) . .
N1 N2 C5 C1 -178.7(9) . .
Pr2 N2 C5 C1 54(2) . .
Pr1 N2 C5 C1 53(4) . .
N1 N2 C5 P2 -1.9(11) . .
Pr2 N2 C5 P2 -128.7(13) . .
Pr1 N2 C5 P2 -130(3) . .
C6 P2 C5 N2 3.1(8) . .
C6 P2 C5 C1 179.9(10) . .
C25 O1 C28 C27 23.9(15) . .
Pr1 O1 C28 C27 -166.1(9) . .
Pr2 O1 C28 C27 176.0(9) . .
N3 C16 C17 C18' 22(2) . .
P1 C16 C17 C18' -160.6(18) . .
N3 C16 C17 C18 -33(2) . .
P1 C16 C17 C18 144.1(19) . .
N3 C16 C17 C20 -177.7(17) . .
P1 C16 C17 C20 0(2) . .
N3 C16 C17 C20' 158.3(16) . .
P1 C16 C17 C20' -24.2(19) . .
N3 C16 C17 C19' -94.9(15) . .
P1 C16 C17 C19' 82.6(14) . .
N3 C16 C17 C19 72.2(14) . .
P1 C16 C17 C19 -110.2(12) . .
N2 C5 C1 C2 -132.9(11) . .
P2 C5 C1 C2 50.5(12) . .
N2 C5 C1 C3 101.6(12) . .
P2 C5 C1 C3 -74.9(13) . .
N2 C5 C1 C4 -15.8(15) . .
P2 C5 C1 C4 167.7(9) . .
N2 Pr2 Cl1 Pr1 -155.1(10) . .
N4 Pr2 Cl1 Pr1 91.6(7) . .
N1 Pr2 Cl1 Pr1 176.0(13) . .
O1 Pr2 Cl1 Pr1 -73.0(7) . .
N3 Pr2 Cl1 Pr1 64.0(6) . .
Cl1 Pr2 Cl1 Pr1 -2.3(6) 2_666 .
N2 Pr2 Cl1 Pr1 -152.3(4) . 2_666
N4 Pr2 Cl1 Pr1 94.4(3) . 2_666
N1 Pr2 Cl1 Pr1 178.8(6) . 2_666
O1 Pr2 Cl1 Pr1 -70.2(3) . 2_666
N3 Pr2 Cl1 Pr1 66.8(3) . 2_666
Cl1 Pr2 Cl1 Pr1 0.52(14) 2_666 2_666
N2 Pr2 Cl1 Pr2 -152.8(4) . 2_666
N4 Pr2 Cl1 Pr2 93.9(3) . 2_666
N1 Pr2 Cl1 Pr2 178.3(7) . 2_666
O1 Pr2 Cl1 Pr2 -70.7(2) . 2_666
N3 Pr2 Cl1 Pr2 66.3(3) . 2_666
Cl1 Pr2 Cl1 Pr2 0.0 2_666 2_666
N2 Pr1 Cl1 Pr2 18.2(7) . .
N3 Pr1 Cl1 Pr2 -100.6(7) . .
N4 Pr1 Cl1 Pr2 -75.5(7) . .
N1 Pr1 Cl1 Pr2 -2.3(7) . .
O1 Pr1 Cl1 Pr2 95.3(7) . .
O2 Pr1 Cl1 Pr2 139.8(8) . .
Cl1 Pr1 Cl1 Pr2 177.4(7) 2_666 .
N2 Pr1 Cl1 Pr1 -159.2(2) . 2_666
N3 Pr1 Cl1 Pr1 82.0(2) . 2_666
N4 Pr1 Cl1 Pr1 107.05(19) . 2_666
N1 Pr1 Cl1 Pr1 -179.7(2) . 2_666
O1 Pr1 Cl1 Pr1 -82.09(19) . 2_666
O2 Pr1 Cl1 Pr1 -37.6(3) . 2_666
Cl1 Pr1 Cl1 Pr1 0.0 2_666 2_666
N2 Pr1 Cl1 Pr2 -159.6(2) . 2_666
N3 Pr1 Cl1 Pr2 81.6(2) . 2_666
N4 Pr1 Cl1 Pr2 106.7(2) . 2_666
N1 Pr1 Cl1 Pr2 179.9(2) . 2_666
O1 Pr1 Cl1 Pr2 -82.5(2) . 2_666
O2 Pr1 Cl1 Pr2 -38.0(3) . 2_666
Cl1 Pr1 Cl1 Pr2 -0.40(11) 2_666 2_666
C21 O2 C24 C23 -14.0(12) . .
Pr1 O2 C24 C23 154.4(7) . .
O2 C24 C23 C22 33.4(12) . .
C24 O2 C21 C22 -9.6(12) . .
Pr1 O2 C21 C22 -178.5(7) . .
C24 C23 C22 C21 -38.4(13) . .
O2 C21 C22 C23 30.4(13) . .
C28 O1 C25 C26 -1.4(16) . .
Pr1 O1 C25 C26 -170.7(10) . .
Pr2 O1 C25 C26 -154.0(10) . .
C27 C26 C25 O1 -22.0(18) . .
C25 C26 C27 C28 36.3(18) . .
O1 C28 C27 C26 -36.8(16) . .
